data_2006771
loop_
_publ_author_name
'Malhotra, Sanjay'
'Parmar, Virinder S.'
'Errington, William'

_publ_section_title
;
 [3-(4-Bromophenyl)-1-(4-methoxyphenyl)pyrazol-5-yl]acetonitrile
;
_journal_issue 12
_journal_name_full 'Acta Crystallographica Section C'
_journal_page_first 1885
_journal_page_last 1887
_journal_paper_doi 10.1107/S0108270197011384
_journal_volume 53
_journal_year 1997
_chemical_formula_sum 'C18 H14 Br N3 O'
_chemical_formula_weight 368.23
_chemical_name_systematic
;
 [3-(4-Bromophenyl)-1-(4-methoxyphenyl)pyrazol-5-yl]acetonitrile
;
_space_group_IT_number 15
_symmetry_cell_setting monoclinic
_symmetry_space_group_name_Hall '-C 2yc'
_symmetry_space_group_name_H-M 'C 1 2/c 1'
_audit_creation_method SHELXL-97
_cell_angle_alpha 90.00
_cell_angle_beta 117.742(2)
_cell_angle_gamma 90.00
_cell_formula_units_Z 8
_cell_length_a 29.896(2)
_cell_length_b 4.1678(4)
_cell_length_c 28.487(2)
_cell_measurement_reflns_used 4117
_cell_measurement_temperature 180(2)
_cell_measurement_theta_max 28.64
_cell_measurement_theta_min 1.62
_cell_volume 3141.5(4)
_computing_cell_refinement 'SAINT (Siemens, 1995)'
_computing_data_collection 'SMART (Siemens, 1994a)'
_computing_data_reduction SAINT
_computing_molecular_graphics SHELXTL/PC
_computing_publication_material SHELXTL/PC
_computing_structure_refinement 'SHELXL97 (Sheldrick, 1997)'
_computing_structure_solution 'SHELXTL/PC (Siemens, 1994b)'
_diffrn_ambient_temperature 180(2)
_diffrn_detector_area_resol_mean 8.192
_diffrn_measured_fraction_theta_full 0.401
_diffrn_measured_fraction_theta_max 0.401
_diffrn_measurement_device_type 'Siemens SMART CCD area'
_diffrn_measurement_method \w
_diffrn_radiation_monochromator graphite
_diffrn_radiation_source 'normal-focus sealed tube'
_diffrn_radiation_type MoK\a
_diffrn_radiation_wavelength 0.71073
_diffrn_reflns_av_R_equivalents 0.053
_diffrn_reflns_av_sigmaI/netI 0.0478
_diffrn_reflns_limit_h_max 29
_diffrn_reflns_limit_h_min -39
_diffrn_reflns_limit_k_max 3
_diffrn_reflns_limit_k_min -5
_diffrn_reflns_limit_l_max 37
_diffrn_reflns_limit_l_min -34
_diffrn_reflns_number 9246
_diffrn_reflns_theta_full 28.64
_diffrn_reflns_theta_max 28.64
_diffrn_reflns_theta_min 1.62
_exptl_absorpt_coefficient_mu 2.625
_exptl_absorpt_correction_T_max 0.854
_exptl_absorpt_correction_T_min 0.607
_exptl_absorpt_correction_type multi-scan
_exptl_absorpt_process_details '(SADABS; Sheldrick, 1996)'
_exptl_crystal_colour colourless
_exptl_crystal_density_diffrn 1.557
_exptl_crystal_density_method 'not measured'
_exptl_crystal_description needle
_exptl_crystal_F_000 1488
_exptl_crystal_size_max 0.47
_exptl_crystal_size_mid 0.20
_exptl_crystal_size_min 0.19
_refine_diff_density_max 0.56
_refine_diff_density_min -0.58
_refine_ls_extinction_method none
_refine_ls_goodness_of_fit_ref 1.156
_refine_ls_hydrogen_treatment constr
_refine_ls_matrix_type full
_refine_ls_number_parameters 209
_refine_ls_number_reflns 3688
_refine_ls_number_restraints 0
_refine_ls_restrained_S_all 1.156
_refine_ls_R_factor_all 0.081
_refine_ls_R_factor_gt 0.050
_refine_ls_shift/su_max 0.002
_refine_ls_shift/su_mean 0.000
_refine_ls_structure_factor_coef Fsqd
_refine_ls_weighting_details 'w = 1/[\s^2^(Fo^2^)+(0.0269P)^2^+8.5584P] where P = (Fo^2^+2Fc^2^)/3'
_refine_ls_weighting_scheme calc
_refine_ls_wR_factor_ref 0.112
_reflns_number_gt 2691
_reflns_number_total 3688
_reflns_threshold_expression I>2\s(I)
_cod_data_source_file bm1183.cif
_cod_data_source_block smp1
_cod_depositor_comments
;
The following automatic conversions were performed:

'_refine_ls_weighting_scheme' value 'calc w =
1/[\s^2^(Fo^2^)+(0.0269P)^2^+8.5584P] where P = (Fo^2^+2Fc^2^)/3' was
changed to 'calc'. New tag '_refine_ls_weighting_details' was
created. The value of the new tag was set to 'w =
1/[\s^2^(Fo^2^)+(0.0269P)^2^+8.5584P] where P = (Fo^2^+2Fc^2^)/3'.

Automatic conversion script
Id: cif_fix_values 3143 2015-03-26 13:38:13Z robertas 
;
_cod_original_cell_volume 3141.4(2)
_cod_original_sg_symbol_H-M 'C 2/c'
_cod_database_code 2006771
_cod_database_fobs_code 2006771

loop_
_symmetry_equiv_pos_as_xyz
'x, y, z'
'-x, y, -z+1/2'
'x+1/2, y+1/2, z'
'-x+1/2, y+1/2, -z+1/2'
'-x, -y, -z'
'x, -y, z-1/2'
'-x+1/2, -y+1/2, -z'
'x+1/2, -y+1/2, z-1/2'

loop_
_atom_site_label
_atom_site_fract_x
_atom_site_fract_y
_atom_site_fract_z
_atom_site_U_iso_or_equiv
_atom_site_adp_type
_atom_site_calc_flag
_atom_site_refinement_flags
_atom_site_occupancy
_atom_site_disorder_assembly
_atom_site_disorder_group
_atom_site_type_symbol
Br1 -.05080(2) -.30200(10) .62216(2) .05156(15) Uani d . 1 . . Br
O1 .39497(8) .8099(6) .74523(9) .0413(6) Uani d . 1 . . O
N1 .19439(9) .4937(6) .61174(10) .0301(6) Uani d . 1 . . N
N2 .16802(9) .3289(7) .63201(10) .0299(6) Uani d . 1 . . N
N3 .19400(17) .4430(9) .45735(16) .0682(11) Uani d . 1 . . N
C3 .12140(12) .3024(8) .59142(12) .0282(6) Uani d . 1 . . C
C4 .11804(12) .4499(8) .54541(12) .0301(7) Uani d . 1 . . C
H4 .0892 .4607 .5115 .036 Uiso calc R 1 . . H
C5 .16520(12) .5749(8) .55979(12) .0297(7) Uani d . 1 . . C
C6 .18377(14) .7753(8) .52868(13) .0353(7) Uani d . 1 . . C
H6A .1595 .9517 .5111 .042 Uiso calc R 1 . . H
H6B .2166 .8726 .5533 .042 Uiso calc R 1 . . H
C7 .18990(13) .5895(9) .48863(14) .0372(8) Uani d . 1 . . C
C1' .08109(12) .1428(7) .59846(12) .0278(7) Uani d . 1 . . C
C2' .09143(13) -.0431(8) .64313(12) .0335(7) Uani d . 1 . . C
H2' .1255 -.0762 .6690 .040 Uiso calc R 1 . . H
C3' .05311(13) -.1798(9) .65043(13) .0363(7) Uani d . 1 . . C
H3' .0607 -.3082 .6808 .044 Uiso calc R 1 . . H
C4' .00354(13) -.1275(8) .61304(14) .0354(8) Uani d . 1 . . C
C5' -.00799(12) .0487(9) .56786(14) .0372(8) Uani d . 1 . . C
H5' -.0422 .0781 .5419 .045 Uiso calc R 1 . . H
C6' .03069(12) .1812(8) .56095(13) .0340(7) Uani d . 1 . . C
H6' .0228 .3020 .5298 .041 Uiso calc R 1 . . H
C1" .24629(12) .5718(8) .64554(12) .0302(7) Uani d . 1 . . C
C2" .25994(12) .7272(8) .69345(13) .0337(7) Uani d . 1 . . C
H2" .2349 .7831 .7037 .040 Uiso calc R 1 . . H
C3" .31019(12) .8001(9) .72611(13) .0357(7) Uani d . 1 . . C
H3" .3198 .9049 .7591 .043 Uiso calc R 1 . . H
C4" .34657(12) .7199(8) .71068(13) .0326(7) Uani d . 1 . . C
C5" .33325(13) .5637(9) .66310(13) .0364(8) Uani d . 1 . . C
H5" .3582 .5095 .6527 .044 Uiso calc R 1 . . H
C6" .28245(13) .4870(8) .63067(13) .0353(8) Uani d . 1 . . C
H6" .2728 .3761 .5982 .042 Uiso calc R 1 . . H
C7" .43466(13) .6972(11) .73525(15) .0477(9) Uani d . 1 . . C
H7"1 .4326 .4632 .7316 .072 Uiso calc R 1 . . H
H7"2 .4673 .7572 .7649 .072 Uiso calc R 1 . . H
H7"3 .4314 .7937 .7024 .072 Uiso calc R 1 . . H

loop_
_atom_site_aniso_label
_atom_site_aniso_U_11
_atom_site_aniso_U_22
_atom_site_aniso_U_33
_atom_site_aniso_U_12
_atom_site_aniso_U_13
_atom_site_aniso_U_23
Br1 .0532(2) .0495(2) .0706(3) -.0085(2) .0445(2) -.0053(2)
O1 .0276(11) .0571(16) .0373(13) -.0026(11) .0137(10) -.0076(12)
N1 .0315(14) .0319(15) .0315(14) -.0002(12) .0185(12) -.0009(12)
N2 .0296(13) .0326(14) .0272(13) .0014(12) .0130(11) .0016(12)
N3 .108(3) .057(2) .074(3) -.013(2) .071(3) -.013(2)
C3 .0344(16) .0245(15) .0281(15) .0011(14) .0165(13) -.0025(13)
C4 .0361(17) .0300(17) .0248(15) .0002(14) .0147(13) -.0023(13)
C5 .0397(18) .0252(16) .0279(16) -.0011(14) .0187(14) -.0024(13)
C6 .0449(19) .0305(18) .0355(18) -.0048(15) .0229(15) -.0021(15)
C7 .0409(19) .0375(19) .0423(19) -.0040(15) .0271(16) .0045(16)
C1' .0330(16) .0251(17) .0275(15) .0030(13) .0159(13) -.0030(13)
C2' .0369(18) .0334(18) .0276(16) .0012(15) .0128(14) .0009(14)
C3' .0453(19) .0366(18) .0310(17) -.0007(16) .0213(15) .0030(15)
C4' .0402(18) .0319(19) .0426(19) -.0037(15) .0262(16) -.0057(15)
C5' .0285(17) .0374(19) .044(2) .0017(15) .0155(15) .0013(16)
C6' .0349(17) .0345(18) .0308(17) .0020(15) .0137(14) .0059(15)
C1" .0313(16) .0315(17) .0287(16) -.0012(14) .0148(13) -.0006(14)
C2" .0335(16) .040(2) .0325(17) .0064(15) .0198(14) -.0001(15)
C3" .0359(17) .044(2) .0274(16) .0014(16) .0153(14) -.0065(15)
C4" .0307(16) .0347(18) .0324(17) -.0018(14) .0146(14) .0010(15)
C5" .0384(18) .0393(19) .0395(19) -.0013(16) .0249(16) -.0043(16)
C6" .0387(18) .040(2) .0322(17) -.0053(15) .0206(15) -.0102(15)
C7" .0364(18) .064(3) .049(2) -.0043(19) .0251(17) -.002(2)

loop_
_atom_type_symbol
_atom_type_description
_atom_type_scat_dispersion_real
_atom_type_scat_dispersion_imag
_atom_type_scat_source
C C 0.0033 0.0016 'International Tables Vol C Tables 4.2.6.8 and 6.1.1.4'
H H 0.0000 0.0000 'International Tables Vol C Tables 4.2.6.8 and 6.1.1.4'
N N 0.0061 0.0033 'International Tables Vol C Tables 4.2.6.8 and 6.1.1.4'
O O 0.0106 0.0060 'International Tables Vol C Tables 4.2.6.8 and 6.1.1.4'
Br Br -0.2901 2.4595 'International Tables Vol C Tables 4.2.6.8 and 6.1.1.4'

loop_
_geom_angle_atom_site_label_1
_geom_angle_atom_site_label_2
_geom_angle_atom_site_label_3
_geom_angle
_geom_angle_publ_flag
C4" O1 C7" 117.8(3) ?
N2 N1 C5 112.4(2) y
N2 N1 C1" 119.3(2) ?
C5 N1 C1" 128.2(3) ?
C3 N2 N1 104.5(2) y
N2 C3 C4 111.3(3) y
N2 C3 C1' 120.6(3) ?
C4 C3 C1' 128.1(3) ?
C5 C4 C3 105.6(3) y
N1 C5 C4 106.2(3) y
N1 C5 C6 123.6(3) ?
C4 C5 C6 130.2(3) ?
C7 C6 C5 112.5(3) ?
N3 C7 C6 179.0(4) y
C6' C1' C2' 117.7(3) ?
C6' C1' C3 120.4(3) ?
C2' C1' C3 121.9(3) ?
C3' C2' C1' 121.3(3) ?
C2' C3' C4' 119.1(3) ?
C5' C4' C3' 121.0(3) ?
C5' C4' Br1 118.2(3) ?
C3' C4' Br1 120.8(3) ?
C6' C5' C4' 119.1(3) ?
C5' C6' C1' 121.7(3) ?
C6" C1" C2" 120.5(3) ?
C6" C1" N1 119.6(3) ?
C2" C1" N1 119.8(3) ?
C3" C2" C1" 119.6(3) ?
C2" C3" C4" 119.9(3) ?
O1 C4" C5" 123.9(3) ?
O1 C4" C3" 115.3(3) ?
C5" C4" C3" 120.8(3) ?
C4" C5" C6" 118.9(3) ?
C1" C6" C5" 120.3(3) ?

loop_
_geom_bond_atom_site_label_1
_geom_bond_atom_site_label_2
_geom_bond_site_symmetry_2
_geom_bond_distance
_geom_bond_publ_flag
Br1 C4' . 1.905(3) y
O1 C4" . 1.370(4) y
O1 C7" . 1.423(4) y
N1 N2 . 1.360(3) y
N1 C5 . 1.365(4) y
N1 C1" . 1.432(4) y
N2 C3 . 1.338(4) y
N3 C7 . 1.133(5) y
C3 C4 . 1.408(4) y
C3 C1' . 1.470(4) ?
C4 C5 . 1.374(4) y
C5 C6 . 1.500(4) ?
C6 C7 . 1.459(5) ?
C1' C6' . 1.392(4) ?
C1' C2' . 1.396(4) ?
C2' C3' . 1.379(5) ?
C3' C4' . 1.382(5) ?
C4' C5' . 1.379(5) ?
C5' C6' . 1.376(4) ?
C1" C6" . 1.378(4) ?
C1" C2" . 1.389(4) ?
C2" C3" . 1.383(5) ?
C3" C4" . 1.390(4) ?
C4" C5" . 1.385(5) ?
C5" C6" . 1.399(5) ?

loop_
_geom_torsion_atom_site_label_1
_geom_torsion_atom_site_label_2
_geom_torsion_atom_site_label_3
_geom_torsion_atom_site_label_4
_geom_torsion
_geom_torsion_publ_flag
C5 N1 N2 C3 1.0(3) ?
C1" N1 N2 C3 178.5(3) ?
N1 N2 C3 C4 0.0(3) ?
N1 N2 C3 C1' -178.5(3) ?
N2 C3 C4 C5 -0.9(4) ?
C1' C3 C4 C5 177.4(3) ?
N2 N1 C5 C4 -1.5(4) ?
C1" N1 C5 C4 -178.8(3) ?
N2 N1 C5 C6 175.9(3) ?
C1" N1 C5 C6 -1.3(5) ?
C3 C4 C5 N1 1.4(3) ?
C3 C4 C5 C6 -175.8(3) ?
N1 C5 C6 C7 109.3(4) ?
C4 C5 C6 C7 -73.8(5) ?
C5 C6 C7 N3 4E1(2) ?
N2 C3 C1' C6' 164.6(3) ?
C4 C3 C1' C6' -13.6(5) y
N2 C3 C1' C2' -13.5(5) ?
C4 C3 C1' C2' 168.3(3) ?
C6' C1' C2' C3' -1.1(5) ?
C3 C1' C2' C3' 177.0(3) ?
C1' C2' C3' C4' -0.9(5) ?
C2' C3' C4' C5' 2.4(5) ?
C2' C3' C4' Br1 -178.4(3) ?
C3' C4' C5' C6' -1.8(5) ?
Br1 C4' C5' C6' 178.9(3) ?
C4' C5' C6' C1' -0.2(5) ?
C2' C1' C6' C5' 1.7(5) ?
C3 C1' C6' C5' -176.5(3) ?
N2 N1 C1" C6" 126.6(3) y
C5 N1 C1" C6" -56.3(5) ?
N2 N1 C1" C2" -52.3(4) ?
C5 N1 C1" C2" 124.8(4) ?
C6" C1" C2" C3" 0.7(5) ?
N1 C1" C2" C3" 179.6(3) ?
C1" C2" C3" C4" 0.5(5) ?
C7" O1 C4" C5" -9.1(5) y
C7" O1 C4" C3" 171.7(3) ?
C2" C3" C4" O1 178.4(3) ?
C2" C3" C4" C5" -0.8(5) ?
O1 C4" C5" C6" -179.2(3) ?
C3" C4" C5" C6" -0.1(5) ?
C2" C1" C6" C5" -1.6(5) ?
N1 C1" C6" C5" 179.5(3) ?
C4" C5" C6" C1" 1.3(5) ?

loop_
_cod_related_entry_id
_cod_related_entry_database
_cod_related_entry_code
1 ChemSpider 1023166
